data_7708199
loop_
_publ_author_name
'Vr\'ana, Jan'
'N\<emec, Vlastimil'
'Samsonov, Maksim Andreevich'
'R\%u\<zi\<cka, Ale\<s'

_publ_section_title
;
 On the edge of the steric repulsion and reactivity of bulky anilines; a
 case study of chloro(imino)phosphine synthesis
;
_journal_name_full 'Dalton Transactions'
_journal_paper_doi 10.1039/D1DT02445K
_journal_year 2021
_chemical_formula_sum 'C40 H33 N'
_chemical_formula_weight 527.67
_space_group_crystal_system monoclinic
_space_group_IT_number 14
_space_group_name_Hall '-P 2yn'
_space_group_name_H-M_alt 'P 1 21/n 1'
_atom_sites_solution_hydrogens geom
_audit_creation_method SHELXL-2017/1
_audit_update_record
;
2021-06-02 deposited with the CCDC.	2021-09-03 downloaded from the CCDC.
;
_cell_angle_alpha 90
_cell_angle_beta 98.367(3)
_cell_angle_gamma 90
_cell_formula_units_Z 4
_cell_length_a 12.7282(11)
_cell_length_b 16.8510(12)
_cell_length_c 13.9530(11)
_cell_measurement_reflns_used 65778
_cell_measurement_temperature 150(2)
_cell_measurement_theta_max 27.5
_cell_measurement_theta_min 1
_cell_volume 2960.8(4)
_computing_cell_refinement 'APEX3 v2016.9-0 (Bruker AXS)'
_computing_data_collection 'Bruker Instrument Service vV6.2.3'
_computing_data_reduction 'SAINT V8.37A (Bruker AXS Inc., 2015)'
_computing_molecular_graphics 'Bruker SHELXTL'
_computing_publication_material 'Bruker SHELXTL'
_computing_structure_refinement 'SHELXL-2017/1 (Sheldrick, 2017)'
_computing_structure_solution 'XT, VERSION 2014/5'
_diffrn_ambient_temperature 150(2)
_diffrn_detector_area_resol_mean 10.4167
_diffrn_measured_fraction_theta_full 0.999
_diffrn_measured_fraction_theta_max 0.987
_diffrn_measurement_device_type 'Bruker D8 - Venture'
_diffrn_measurement_method '\f and \w scans to fill the Ewald sphere'
_diffrn_radiation_type MoK\a
_diffrn_radiation_wavelength 0.71073
_diffrn_reflns_av_R_equivalents 0.1015
_diffrn_reflns_av_unetI/netI 0.0622
_diffrn_reflns_Laue_measured_fraction_full 0.999
_diffrn_reflns_Laue_measured_fraction_max 0.987
_diffrn_reflns_limit_h_max 17
_diffrn_reflns_limit_h_min -17
_diffrn_reflns_limit_k_max 22
_diffrn_reflns_limit_k_min -23
_diffrn_reflns_limit_l_max 19
_diffrn_reflns_limit_l_min -19
_diffrn_reflns_number 65778
_diffrn_reflns_point_group_measured_fraction_full 0.999
_diffrn_reflns_point_group_measured_fraction_max 0.987
_diffrn_reflns_theta_full 25.242
_diffrn_reflns_theta_max 29.565
_diffrn_reflns_theta_min 2.342
_diffrn_source 'sealed X-ray tube'
_exptl_absorpt_coefficient_mu 0.068
_exptl_absorpt_correction_T_max 0.7459
_exptl_absorpt_correction_T_min 0.6712
_exptl_absorpt_correction_type multi-scan
_exptl_crystal_colour colorless
_exptl_crystal_density_diffrn 1.184
_exptl_crystal_description block
_exptl_crystal_F_000 1120
_exptl_crystal_size_max 0.554
_exptl_crystal_size_mid 0.551
_exptl_crystal_size_min 0.329
_refine_diff_density_max 0.277
_refine_diff_density_min -0.290
_refine_diff_density_rms 0.052
_refine_ls_extinction_method none
_refine_ls_goodness_of_fit_ref 1.081
_refine_ls_hydrogen_treatment constr
_refine_ls_matrix_type full
_refine_ls_number_parameters 371
_refine_ls_number_reflns 8205
_refine_ls_number_restraints 0
_refine_ls_restrained_S_all 1.081
_refine_ls_R_factor_all 0.1178
_refine_ls_R_factor_gt 0.0715
_refine_ls_shift/su_max 0.000
_refine_ls_shift/su_mean 0.000
_refine_ls_structure_factor_coef Fsqd
_refine_ls_weighting_details 'w=1/[\s^2^(Fo^2^)+(0.0456P)^2^+1.4320P] where P=(Fo^2^+2Fc^2^)/3'
_refine_ls_weighting_scheme calc
_refine_ls_wR_factor_gt 0.1221
_refine_ls_wR_factor_ref 0.1387
_reflns_Friedel_coverage 0.000
_reflns_number_gt 5672
_reflns_number_total 8205
_reflns_threshold_expression 'I > 2\s(I)'
_cod_data_source_file d1dt02445k2.cif
_cod_data_source_block jvr170906N2
_cod_original_sg_symbol_H-M 'P 21/n'
_cod_database_code 7708199
_shelx_shelxl_version_number 2017/1
_shelx_space_group_comment
;
The symmetry employed for this shelxl refinement is uniquely defined
by the following loop, which should always be used as a source of
symmetry information in preference to the above space-group names.
They are only intended as comments.
;
_exptl_absorpt_special_details
;
The ratio of minimum to maximum
apparent transmission was 0.900
;

loop_
_space_group_symop_operation_xyz
'x, y, z'
'-x+1/2, y+1/2, -z+1/2'
'-x, -y, -z'
'x-1/2, -y-1/2, z-1/2'

loop_
_atom_site_label
_atom_site_type_symbol
_atom_site_fract_x
_atom_site_fract_y
_atom_site_fract_z
_atom_site_U_iso_or_equiv
_atom_site_adp_type
_atom_site_occupancy
_atom_site_site_symmetry_order
_atom_site_calc_flag
_atom_site_refinement_flags_posn
_atom_site_refinement_flags_adp
_atom_site_refinement_flags_occupancy
_atom_site_disorder_assembly
_atom_site_disorder_group
N1 N 0.61676(10) 0.49691(7) 0.43468(9) 0.0189(3) Uani 1 1 d . . . . .
C1 C 0.67832(12) 0.43818(8) 0.49042(10) 0.0165(3) Uani 1 1 d . . . . .
C3 C 0.73155(12) 0.30238(8) 0.52007(10) 0.0181(3) Uani 1 1 d . . . . .
H3 H 0.730944 0.248721 0.499125 0.022 Uiso 1 1 calc R U . . .
C2 C 0.67653(12) 0.35895(9) 0.45982(10) 0.0167(3) Uani 1 1 d . . . . .
C5 C 0.78703(12) 0.40100(9) 0.63937(10) 0.0191(3) Uani 1 1 d . . . . .
H5 H 0.824801 0.415320 0.700729 0.023 Uiso 1 1 calc R U . . .
C4 C 0.78739(12) 0.32211(8) 0.61005(10) 0.0182(3) Uani 1 1 d . . . . .
C6 C 0.73318(12) 0.45939(8) 0.58174(10) 0.0175(3) Uani 1 1 d . . . . .
C8 C 0.57568(13) 0.25018(9) 0.36022(10) 0.0213(3) Uani 1 1 d . . . . .
C7 C 0.61194(12) 0.33654(9) 0.36233(10) 0.0178(3) Uani 1 1 d . . . . .
H7 H 0.545806 0.369318 0.356176 0.021 Uiso 1 1 calc R U . . .
C9 C 0.49628(15) 0.22885(12) 0.41378(12) 0.0354(4) Uani 1 1 d . . . . .
H9 H 0.466987 0.267785 0.451432 0.042 Uiso 1 1 calc R U . . .
C10 C 0.45929(18) 0.15156(14) 0.41299(14) 0.0502(6) Uani 1 1 d . . . . .
H10 H 0.404475 0.138121 0.449588 0.060 Uiso 1 1 calc R U . . .
C11 C 0.50117(19) 0.09410(12) 0.35972(15) 0.0500(6) Uani 1 1 d . . . . .
H11 H 0.475695 0.041101 0.359471 0.060 Uiso 1 1 calc R U . . .
C12 C 0.58002(18) 0.11405(11) 0.30701(15) 0.0433(5) Uani 1 1 d . . . . .
H12 H 0.609266 0.074609 0.270028 0.052 Uiso 1 1 calc R U . . .
C14 C 0.66783(13) 0.35932(9) 0.27690(10) 0.0210(3) Uani 1 1 d . . . . .
C15 C 0.77685(15) 0.35428(11) 0.28040(13) 0.0319(4) Uani 1 1 d . . . . .
H15 H 0.819120 0.333815 0.336696 0.038 Uiso 1 1 calc R U . . .
C16 C 0.82507(19) 0.37893(12) 0.20219(16) 0.0457(5) Uani 1 1 d . . . . .
H16 H 0.899961 0.375142 0.205290 0.055 Uiso 1 1 calc R U . . .
C17 C 0.7645(2) 0.40881(12) 0.12025(15) 0.0500(6) Uani 1 1 d . . . . .
H17 H 0.797608 0.426816 0.067438 0.060 Uiso 1 1 calc R U . . .
C18 C 0.6564(2) 0.41241(11) 0.11541(13) 0.0449(6) Uani 1 1 d . . . . .
H18 H 0.614476 0.431979 0.058411 0.054 Uiso 1 1 calc R U . . .
C19 C 0.60756(16) 0.38783(10) 0.19265(11) 0.0308(4) Uani 1 1 d . . . . .
H19 H 0.532445 0.390429 0.188171 0.037 Uiso 1 1 calc R U . . .
C20 C 0.73174(12) 0.54614(8) 0.61330(10) 0.0186(3) Uani 1 1 d . . . . .
H20 H 0.658795 0.566534 0.589603 0.022 Uiso 1 1 calc R U . . .
C21 C 0.74837(13) 0.55550(9) 0.72336(11) 0.0216(3) Uani 1 1 d . . . . .
C22 C 0.67275(16) 0.52415(10) 0.77493(12) 0.0334(4) Uani 1 1 d . . . . .
H22 H 0.612090 0.498288 0.741136 0.040 Uiso 1 1 calc R U . . .
C23 C 0.6844(2) 0.53001(12) 0.87518(13) 0.0447(5) Uani 1 1 d . . . . .
H23 H 0.631994 0.508070 0.909441 0.054 Uiso 1 1 calc R U . . .
C24 C 0.77218(19) 0.56775(11) 0.92523(13) 0.0432(5) Uani 1 1 d . . . . .
H24 H 0.780775 0.571337 0.993872 0.052 Uiso 1 1 calc R U . . .
C25 C 0.84648(17) 0.59986(11) 0.87505(13) 0.0381(5) Uani 1 1 d . . . . .
H25 H 0.906299 0.626552 0.909102 0.046 Uiso 1 1 calc R U . . .
C26 C 0.83535(15) 0.59384(10) 0.77464(12) 0.0282(4) Uani 1 1 d . . . . .
H26 H 0.887853 0.616201 0.740853 0.034 Uiso 1 1 calc R U . . .
C27 C 0.80784(13) 0.59495(9) 0.56236(10) 0.0213(3) Uani 1 1 d . . . . .
C28 C 0.91249(15) 0.57191(10) 0.56199(13) 0.0300(4) Uani 1 1 d . . . . .
H28 H 0.938259 0.525371 0.596000 0.036 Uiso 1 1 calc R U . . .
C29 C 0.98018(17) 0.61562(11) 0.51285(14) 0.0382(5) Uani 1 1 d . . . . .
H29 H 1.051881 0.599431 0.514276 0.046 Uiso 1 1 calc R U . . .
C30 C 0.94329(18) 0.68242(12) 0.46208(14) 0.0432(5) Uani 1 1 d . . . . .
H30 H 0.989230 0.712196 0.427880 0.052 Uiso 1 1 calc R U . . .
C31 C 0.84023(19) 0.70581(11) 0.46102(14) 0.0425(5) Uani 1 1 d . . . . .
H31 H 0.814635 0.751703 0.425525 0.051 Uiso 1 1 calc R U . . .
C32 C 0.77244(16) 0.66287(10) 0.51161(13) 0.0311(4) Uani 1 1 d . . . . .
H32 H 0.701414 0.680299 0.511290 0.037 Uiso 1 1 calc R U . . .
C33 C 0.65317(13) 0.53055(8) 0.36520(10) 0.0190(3) Uani 1 1 d . . . . .
H33 H 0.721062 0.515425 0.350800 0.023 Uiso 1 1 calc R U . . .
C34 C 0.59298(13) 0.59247(8) 0.30620(11) 0.0199(3) Uani 1 1 d . . . . .
C35 C 0.51025(14) 0.63289(9) 0.33946(12) 0.0262(4) Uani 1 1 d . . . . .
H35 H 0.491611 0.620677 0.401292 0.031 Uiso 1 1 calc R U . . .
C36 C 0.45495(15) 0.69087(11) 0.28275(15) 0.0368(4) Uani 1 1 d . . . . .
H36 H 0.399120 0.718887 0.306194 0.044 Uiso 1 1 calc R U . . .
C37 C 0.48052(17) 0.70818(11) 0.19235(15) 0.0421(5) Uani 1 1 d . . . . .
H37 H 0.441579 0.747487 0.153311 0.050 Uiso 1 1 calc R U . . .
C38 C 0.56228(18) 0.66865(11) 0.15858(14) 0.0410(5) Uani 1 1 d . . . . .
H38 H 0.579615 0.680626 0.096218 0.049 Uiso 1 1 calc R U . . .
C39 C 0.61967(15) 0.61113(10) 0.21562(12) 0.0298(4) Uani 1 1 d . . . . .
H39 H 0.677029 0.584617 0.192727 0.036 Uiso 1 1 calc R U . . .
C40 C 0.84272(14) 0.25955(9) 0.67628(11) 0.0258(4) Uani 1 1 d . . . . .
H40A H 0.855041 0.212389 0.638360 0.039 Uiso 1 1 calc R U . . .
H40B H 0.798209 0.245343 0.725368 0.039 Uiso 1 1 calc R U . . .
H40C H 0.910897 0.280261 0.708183 0.039 Uiso 1 1 calc R U . . .
C13 C 0.61786(15) 0.19200(9) 0.30714(13) 0.0293(4) Uani 1 1 d . . . . .
H13 H 0.672845 0.205056 0.270568 0.035 Uiso 1 1 calc R U . . .

loop_
_atom_site_aniso_label
_atom_site_aniso_U_11
_atom_site_aniso_U_22
_atom_site_aniso_U_33
_atom_site_aniso_U_23
_atom_site_aniso_U_13
_atom_site_aniso_U_12
N1 0.0197(7) 0.0196(6) 0.0164(6) 0.0012(5) -0.0011(5) 0.0001(5)
C1 0.0159(8) 0.0187(7) 0.0147(6) 0.0025(5) 0.0018(5) -0.0020(6)
C3 0.0183(8) 0.0159(6) 0.0194(7) -0.0011(5) 0.0003(6) -0.0035(6)
C2 0.0157(8) 0.0213(7) 0.0128(6) -0.0004(5) 0.0007(5) -0.0028(6)
C5 0.0203(8) 0.0205(7) 0.0149(6) -0.0007(5) -0.0028(6) -0.0044(6)
C4 0.0163(8) 0.0186(7) 0.0183(7) 0.0024(5) -0.0018(6) -0.0024(6)
C6 0.0181(8) 0.0180(7) 0.0160(7) -0.0005(5) 0.0015(6) -0.0028(6)
C8 0.0209(8) 0.0253(8) 0.0145(7) 0.0029(6) -0.0082(6) -0.0067(6)
C7 0.0175(8) 0.0210(7) 0.0131(6) -0.0004(5) -0.0034(5) -0.0005(6)
C9 0.0344(11) 0.0496(11) 0.0208(8) 0.0022(8) -0.0008(7) -0.0169(9)
C10 0.0482(14) 0.0653(15) 0.0331(10) 0.0185(10) -0.0074(9) -0.0343(11)
C11 0.0567(15) 0.0352(10) 0.0481(12) 0.0162(10) -0.0257(11) -0.0259(10)
C12 0.0486(13) 0.0223(9) 0.0514(12) 0.0003(8) -0.0181(10) -0.0046(8)
C14 0.0301(9) 0.0159(7) 0.0165(7) -0.0016(5) 0.0019(6) -0.0026(6)
C15 0.0321(11) 0.0345(9) 0.0296(9) 0.0000(7) 0.0064(7) -0.0047(8)
C16 0.0471(13) 0.0454(12) 0.0506(12) -0.0039(9) 0.0276(11) -0.0094(10)
C17 0.0876(19) 0.0310(10) 0.0400(11) 0.0043(8) 0.0385(12) -0.0020(11)
C18 0.0817(18) 0.0315(10) 0.0236(9) 0.0093(7) 0.0147(10) 0.0115(10)
C19 0.0469(12) 0.0254(8) 0.0193(8) 0.0020(6) 0.0019(7) 0.0053(8)
C20 0.0195(8) 0.0181(7) 0.0170(7) -0.0008(5) -0.0013(6) -0.0008(6)
C21 0.0289(9) 0.0155(7) 0.0195(7) -0.0014(6) 0.0007(6) 0.0028(6)
C22 0.0455(12) 0.0301(9) 0.0250(8) -0.0030(7) 0.0060(8) -0.0089(8)
C23 0.0741(16) 0.0357(10) 0.0273(9) 0.0037(8) 0.0174(10) -0.0020(10)
C24 0.0776(17) 0.0312(9) 0.0178(8) -0.0015(7) -0.0036(9) 0.0159(10)
C25 0.0481(13) 0.0317(9) 0.0290(9) -0.0100(8) -0.0135(8) 0.0090(9)
C26 0.0303(10) 0.0260(8) 0.0262(8) -0.0052(7) -0.0033(7) 0.0032(7)
C27 0.0279(9) 0.0172(7) 0.0181(7) -0.0037(6) 0.0009(6) -0.0041(6)
C28 0.0318(10) 0.0227(8) 0.0366(9) -0.0045(7) 0.0086(8) -0.0013(7)
C29 0.0350(11) 0.0390(10) 0.0437(11) -0.0153(8) 0.0166(9) -0.0106(8)
C30 0.0525(14) 0.0446(12) 0.0360(10) -0.0046(9) 0.0176(9) -0.0227(10)
C31 0.0606(15) 0.0304(9) 0.0347(10) 0.0110(8) 0.0010(10) -0.0129(9)
C32 0.0348(10) 0.0229(8) 0.0336(9) 0.0027(7) -0.0016(8) -0.0036(7)
C33 0.0183(8) 0.0173(7) 0.0210(7) -0.0016(6) 0.0010(6) -0.0016(6)
C34 0.0208(8) 0.0155(7) 0.0221(7) 0.0019(6) -0.0010(6) -0.0034(6)
C35 0.0252(9) 0.0235(8) 0.0303(8) 0.0053(6) 0.0052(7) -0.0009(6)
C36 0.0280(10) 0.0287(9) 0.0541(12) 0.0106(8) 0.0073(9) 0.0075(7)
C37 0.0421(12) 0.0347(10) 0.0468(11) 0.0206(9) -0.0026(9) 0.0076(9)
C38 0.0565(14) 0.0361(10) 0.0306(9) 0.0155(8) 0.0067(9) 0.0037(9)
C39 0.0377(11) 0.0254(8) 0.0276(8) 0.0068(7) 0.0095(7) 0.0023(7)
C40 0.0275(9) 0.0214(8) 0.0248(8) 0.0043(6) -0.0081(7) -0.0018(6)
C13 0.0296(10) 0.0233(8) 0.0320(9) 0.0008(7) -0.0060(7) -0.0030(7)

loop_
_atom_type_symbol
_atom_type_description
_atom_type_scat_dispersion_real
_atom_type_scat_dispersion_imag
_atom_type_scat_source
C C 0.0033 0.0016 'International Tables Vol C Tables 4.2.6.8 and 6.1.1.4'
H H 0.0000 0.0000 'International Tables Vol C Tables 4.2.6.8 and 6.1.1.4'
N N 0.0061 0.0033 'International Tables Vol C Tables 4.2.6.8 and 6.1.1.4'

loop_
_geom_angle_atom_site_label_1
_geom_angle_atom_site_label_2
_geom_angle_atom_site_label_3
_geom_angle
_geom_angle_site_symmetry_1
_geom_angle_site_symmetry_3
_geom_angle_publ_flag
C33 N1 C1 119.73(13) . . ?
C2 C1 C6 120.14(13) . . ?
C2 C1 N1 120.89(12) . . ?
C6 C1 N1 118.68(13) . . ?
C4 C3 C2 121.90(13) . . ?
C4 C3 H3 119.1 . . ?
C2 C3 H3 119.1 . . ?
C3 C2 C1 118.97(13) . . ?
C3 C2 C7 121.75(13) . . ?
C1 C2 C7 119.26(13) . . ?
C6 C5 C4 122.00(13) . . ?
C6 C5 H5 119.0 . . ?
C4 C5 H5 119.0 . . ?
C3 C4 C5 118.10(13) . . ?
C3 C4 C40 121.23(13) . . ?
C5 C4 C40 120.62(13) . . ?
C5 C6 C1 118.88(13) . . ?
C5 C6 C20 122.50(12) . . ?
C1 C6 C20 118.62(13) . . ?
C13 C8 C9 118.31(16) . . ?
C13 C8 C7 123.12(15) . . ?
C9 C8 C7 118.57(15) . . ?
C14 C7 C8 113.55(12) . . ?
C14 C7 C2 112.44(12) . . ?
C8 C7 C2 111.98(11) . . ?
C14 C7 H7 106.1 . . ?
C8 C7 H7 106.1 . . ?
C2 C7 H7 106.1 . . ?
C10 C9 C8 120.8(2) . . ?
C10 C9 H9 119.6 . . ?
C8 C9 H9 119.6 . . ?
C11 C10 C9 120.6(2) . . ?
C11 C10 H10 119.7 . . ?
C9 C10 H10 119.7 . . ?
C12 C11 C10 119.31(18) . . ?
C12 C11 H11 120.3 . . ?
C10 C11 H11 120.3 . . ?
C11 C12 C13 120.6(2) . . ?
C11 C12 H12 119.7 . . ?
C13 C12 H12 119.7 . . ?
C15 C14 C19 118.51(16) . . ?
C15 C14 C7 122.47(14) . . ?
C19 C14 C7 119.01(15) . . ?
C14 C15 C16 120.57(18) . . ?
C14 C15 H15 119.7 . . ?
C16 C15 H15 119.7 . . ?
C17 C16 C15 120.2(2) . . ?
C17 C16 H16 119.9 . . ?
C15 C16 H16 119.9 . . ?
C18 C17 C16 119.59(18) . . ?
C18 C17 H17 120.2 . . ?
C16 C17 H17 120.2 . . ?
C17 C18 C19 120.70(19) . . ?
C17 C18 H18 119.6 . . ?
C19 C18 H18 119.6 . . ?
C18 C19 C14 120.41(19) . . ?
C18 C19 H19 119.8 . . ?
C14 C19 H19 119.8 . . ?
C27 C20 C6 110.31(12) . . ?
C27 C20 C21 114.13(12) . . ?
C6 C20 C21 112.51(12) . . ?
C27 C20 H20 106.4 . . ?
C6 C20 H20 106.4 . . ?
C21 C20 H20 106.4 . . ?
C26 C21 C22 118.14(15) . . ?
C26 C21 C20 123.37(15) . . ?
C22 C21 C20 118.49(14) . . ?
C21 C22 C23 121.00(18) . . ?
C21 C22 H22 119.5 . . ?
C23 C22 H22 119.5 . . ?
C24 C23 C22 120.1(2) . . ?
C24 C23 H23 120.0 . . ?
C22 C23 H23 120.0 . . ?
C25 C24 C23 119.44(17) . . ?
C25 C24 H24 120.3 . . ?
C23 C24 H24 120.3 . . ?
C24 C25 C26 120.67(18) . . ?
C24 C25 H25 119.7 . . ?
C26 C25 H25 119.7 . . ?
C21 C26 C25 120.67(18) . . ?
C21 C26 H26 119.7 . . ?
C25 C26 H26 119.7 . . ?
C32 C27 C28 118.01(16) . . ?
C32 C27 C20 120.18(15) . . ?
C28 C27 C20 121.76(14) . . ?
C29 C28 C27 121.22(17) . . ?
C29 C28 H28 119.4 . . ?
C27 C28 H28 119.4 . . ?
C30 C29 C28 119.91(19) . . ?
C30 C29 H29 120.0 . . ?
C28 C29 H29 120.0 . . ?
C31 C30 C29 119.75(18) . . ?
C31 C30 H30 120.1 . . ?
C29 C30 H30 120.1 . . ?
C30 C31 C32 120.55(18) . . ?
C30 C31 H31 119.7 . . ?
C32 C31 H31 119.7 . . ?
C27 C32 C31 120.54(18) . . ?
C27 C32 H32 119.7 . . ?
C31 C32 H32 119.7 . . ?
N1 C33 C34 121.73(15) . . ?
N1 C33 H33 119.1 . . ?
C34 C33 H33 119.1 . . ?
C35 C34 C39 119.32(14) . . ?
C35 C34 C33 121.23(14) . . ?
C39 C34 C33 119.45(15) . . ?
C36 C35 C34 120.16(16) . . ?
C36 C35 H35 119.9 . . ?
C34 C35 H35 119.9 . . ?
C37 C36 C35 120.29(18) . . ?
C37 C36 H36 119.9 . . ?
C35 C36 H36 119.9 . . ?
C38 C37 C36 120.13(17) . . ?
C38 C37 H37 119.9 . . ?
C36 C37 H37 119.9 . . ?
C37 C38 C39 120.12(17) . . ?
C37 C38 H38 119.9 . . ?
C39 C38 H38 119.9 . . ?
C34 C39 C38 119.96(17) . . ?
C34 C39 H39 120.0 . . ?
C38 C39 H39 120.0 . . ?
C4 C40 H40A 109.5 . . ?
C4 C40 H40B 109.5 . . ?
H40A C40 H40B 109.5 . . ?
C4 C40 H40C 109.5 . . ?
H40A C40 H40C 109.5 . . ?
H40B C40 H40C 109.5 . . ?
C8 C13 C12 120.38(19) . . ?
C8 C13 H13 119.8 . . ?
C12 C13 H13 119.8 . . ?

loop_
_geom_bond_atom_site_label_1
_geom_bond_atom_site_label_2
_geom_bond_distance
_geom_bond_site_symmetry_2
_geom_bond_publ_flag
N1 C33 1.2675(19) . ?
N1 C1 1.4216(18) . ?
C1 C2 1.401(2) . ?
C1 C6 1.407(2) . ?
C3 C4 1.390(2) . ?
C3 C2 1.391(2) . ?
C3 H3 0.9500 . ?
C2 C7 1.5306(19) . ?
C5 C6 1.387(2) . ?
C5 C4 1.391(2) . ?
C5 H5 0.9500 . ?
C4 C40 1.507(2) . ?
C6 C20 1.528(2) . ?
C8 C13 1.383(2) . ?
C8 C9 1.389(2) . ?
C8 C7 1.526(2) . ?
C7 C14 1.524(2) . ?
C7 H7 1.0000 . ?
C9 C10 1.384(3) . ?
C9 H9 0.9500 . ?
C10 C11 1.375(3) . ?
C10 H10 0.9500 . ?
C11 C12 1.370(3) . ?
C11 H11 0.9500 . ?
C12 C13 1.399(2) . ?
C12 H12 0.9500 . ?
C14 C15 1.384(3) . ?
C14 C19 1.392(2) . ?
C15 C16 1.391(3) . ?
C15 H15 0.9500 . ?
C16 C17 1.378(3) . ?
C16 H16 0.9500 . ?
C17 C18 1.370(3) . ?
C17 H17 0.9500 . ?
C18 C19 1.384(3) . ?
C18 H18 0.9500 . ?
C19 H19 0.9500 . ?
C20 C27 1.523(2) . ?
C20 C21 1.528(2) . ?
C20 H20 1.0000 . ?
C21 C26 1.387(2) . ?
C21 C22 1.387(2) . ?
C22 C23 1.389(2) . ?
C22 H22 0.9500 . ?
C23 C24 1.383(3) . ?
C23 H23 0.9500 . ?
C24 C25 1.368(3) . ?
C24 H24 0.9500 . ?
C25 C26 1.391(2) . ?
C25 H25 0.9500 . ?
C26 H26 0.9500 . ?
C27 C32 1.386(2) . ?
C27 C28 1.388(2) . ?
C28 C29 1.388(3) . ?
C28 H28 0.9500 . ?
C29 C30 1.376(3) . ?
C29 H29 0.9500 . ?
C30 C31 1.368(3) . ?
C30 H30 0.9500 . ?
C31 C32 1.394(3) . ?
C31 H31 0.9500 . ?
C32 H32 0.9500 . ?
C33 C34 1.473(2) . ?
C33 H33 0.9500 . ?
C34 C35 1.389(2) . ?
C34 C39 1.392(2) . ?
C35 C36 1.384(2) . ?
C35 H35 0.9500 . ?
C36 C37 1.379(3) . ?
C36 H36 0.9500 . ?
C37 C38 1.375(3) . ?
C37 H37 0.9500 . ?
C38 C39 1.392(2) . ?
C38 H38 0.9500 . ?
C39 H39 0.9500 . ?
C40 H40A 0.9800 . ?
C40 H40B 0.9800 . ?
C40 H40C 0.9800 . ?
C13 H13 0.9500 . ?
